data_7117714
loop_
_publ_author_name
'Isai Ramakrishna'
'Gowri Sankar Grandhi'
'Harekrishna Sahoo'
'Mahiuddin Baidya'

_publ_section_title
;
 The Mukaiyama aldol reaction of in situ generated nitrosocarbonyl
 compounds: selective C-N bond formation and N-O bond cleavage in one-pot
 for alpha-amination of ketones
;
_journal_name_full Chem.Commun.
_journal_page_first 13976
_journal_paper_doi 10.1039/C5cc05459A
_journal_volume 51
_journal_year 2015
_chemical_formula_moiety 'C12 H12 Cl3 N O3'
_chemical_formula_sum 'C12 H12 Cl3 N O3'
_chemical_formula_weight 324.58
_space_group_crystal_system triclinic
_space_group_IT_number 2
_space_group_name_Hall '-P 1'
_space_group_name_H-M_alt 'P -1'
_symmetry_space_group_name_Hall '-P 1'
_symmetry_space_group_name_H-M 'P -1'
_atom_sites_solution_hydrogens mixed
_audit_creation_method SHELXL-2014/7
_audit_update_record
;
2015-06-22 deposited with the CCDC.
2015-07-28 downloaded from the CCDC.
;
_cell_angle_alpha 101.560(3)
_cell_angle_beta 104.761(2)
_cell_angle_gamma 90.004(3)
_cell_formula_units_Z 4
_cell_length_a 8.6581(5)
_cell_length_b 11.8588(8)
_cell_length_c 14.7395(10)
_cell_measurement_reflns_used 7724
_cell_measurement_temperature 293(2)
_cell_measurement_theta_max 27.23
_cell_measurement_theta_min 2.50
_cell_volume 1431.65(16)
_computing_cell_refinement 'APEX2/SAINT (Bruker, 2004)'
_computing_data_collection 'APEX2 (Bruker, 2004)'
_computing_data_reduction 'SAINT/XPREP (Bruker, 2004)'
_computing_molecular_graphics 'ORTEP3 (Farrugia, 1997) and Mercury (Bruno et al., 2002)'
_computing_publication_material 'SHELXL-2014/7 (Sheldrick, 2014)'
_computing_structure_refinement 'SHELXL-2014/7 (Sheldrick, 2014)'
_computing_structure_solution 'SIR92 (Altornare et al., 1993)'
_diffrn_ambient_temperature 293(2)
_diffrn_measured_fraction_theta_full 0.999
_diffrn_measured_fraction_theta_max 0.999
_diffrn_measurement_device_type 'Bruker axs kappa apex2 CCD Diffractometer'
_diffrn_measurement_method '\w and \f scan'
_diffrn_radiation_monochromator graphite
_diffrn_radiation_source 'fine-focus sealed tube'
_diffrn_radiation_type MoK\a
_diffrn_radiation_wavelength 0.71073
_diffrn_reflns_av_unetI/netI 0.1220
_diffrn_reflns_laue_measured_fraction_full 0.999
_diffrn_reflns_laue_measured_fraction_max 0.999
_diffrn_reflns_limit_h_max 10
_diffrn_reflns_limit_h_min -10
_diffrn_reflns_limit_k_max 14
_diffrn_reflns_limit_k_min -14
_diffrn_reflns_limit_l_max 17
_diffrn_reflns_limit_l_min -17
_diffrn_reflns_number 34468
_diffrn_reflns_point_group_measured_fraction_full 0.999
_diffrn_reflns_point_group_measured_fraction_max 0.999
_diffrn_reflns_theta_full 24.997
_diffrn_reflns_theta_max 24.997
_diffrn_reflns_theta_min 2.436
_exptl_absorpt_coefficient_mu 0.642
_exptl_absorpt_correction_T_max 0.8599
_exptl_absorpt_correction_T_min 0.8291
_exptl_absorpt_correction_type multi-scan
_exptl_absorpt_process_details 'SADABS (BRUKER 2004)'
_exptl_crystal_colour COLOURLESS
_exptl_crystal_density_diffrn 1.506
_exptl_crystal_description NEEDLE
_exptl_crystal_F_000 664
_exptl_crystal_size_max 0.300
_exptl_crystal_size_mid 0.300
_exptl_crystal_size_min 0.250
_refine_diff_density_max 0.456
_refine_diff_density_min -0.455
_refine_diff_density_rms 0.072
_refine_ls_extinction_coef .
_refine_ls_extinction_method none
_refine_ls_goodness_of_fit_ref 0.965
_refine_ls_hydrogen_treatment mixed
_refine_ls_matrix_type full
_refine_ls_number_parameters 354
_refine_ls_number_reflns 34468
_refine_ls_number_restraints 2
_refine_ls_restrained_S_all 0.965
_refine_ls_R_factor_all 0.1316
_refine_ls_R_factor_gt 0.0615
_refine_ls_shift/su_max 0.000
_refine_ls_shift/su_mean 0.000
_refine_ls_structure_factor_coef Fsqd
_refine_ls_weighting_details 'w=1/[\s^2^(Fo^2^)+(0.0209P)^2^] where P=(Fo^2^+2Fc^2^)/3'
_refine_ls_weighting_scheme calc
_refine_ls_wR_factor_gt 0.1122
_refine_ls_wR_factor_ref 0.1409
_reflns_Friedel_coverage 0.000
_reflns_friedel_fraction_full .
_reflns_friedel_fraction_max .
_reflns_number_gt 17691
_reflns_number_total 34468
_reflns_threshold_expression 'I > 2\s(I)'
_cod_data_source_file c5cc05459a2.cif
_cod_data_source_block ram061
_cod_database_code 7117714
_shelx_shelxl_version_number 2014/7
_shelx_space_group_comment
;
The symmetry employed for this shelxl refinement is uniquely defined
by the following loop, which should always be used as a source of
symmetry information in preference to the above space-group names.
They are only intended as comments.
;
_shelx_estimated_absorpt_t_min 0.831
_shelx_estimated_absorpt_t_max 0.856

loop_
_space_group_symop_operation_xyz
'x, y, z'
'-x, -y, -z'

loop_
_atom_site_label
_atom_site_type_symbol
_atom_site_fract_x
_atom_site_fract_y
_atom_site_fract_z
_atom_site_U_iso_or_equiv
_atom_site_adp_type
_atom_site_occupancy
_atom_site_site_symmetry_order
_atom_site_calc_flag
_atom_site_refinement_flags_posn
_atom_site_refinement_flags_adp
_atom_site_refinement_flags_occupancy
_atom_site_disorder_assembly
_atom_site_disorder_group
C1 C 0.8591(8) 0.8227(7) 1.3143(5) 0.046(2) Uani 1 1 d . . . . .
H1 H 0.9152 0.8836 1.3038 0.055 Uiso 1 1 calc R U . . .
C2 C 0.8677(9) 0.8111(8) 1.4057(6) 0.048(3) Uani 1 1 d . . . . .
H2 H 0.9314 0.8636 1.4572 0.058 Uiso 1 1 calc R U . . .
C3 C 0.7843(9) 0.7237(8) 1.4226(6) 0.050(3) Uani 1 1 d . . . . .
H3 H 0.7891 0.7175 1.4851 0.060 Uiso 1 1 calc R U . . .
C4 C 0.6938(8) 0.6454(7) 1.3472(6) 0.047(2) Uani 1 1 d . . . . .
H4 H 0.6374 0.5852 1.3585 0.057 Uiso 1 1 calc R U . . .
C5 C 0.6851(8) 0.6546(7) 1.2550(5) 0.039(2) Uani 1 1 d . . . . .
H5 H 0.6235 0.6003 1.2040 0.046 Uiso 1 1 calc R U . . .
C6 C 0.7672(7) 0.7440(7) 1.2374(5) 0.0316(18) Uani 1 1 d . . . . .
C7 C 0.7607(8) 0.7605(7) 1.1394(5) 0.037(2) Uani 1 1 d . . . . .
C8 C 0.6919(8) 0.6658(6) 1.0542(5) 0.0346(19) Uani 1 1 d . . . . .
H8 H 0.5965 0.6299 1.0633 0.041 Uiso 1 1 calc R U . . .
C9 C 0.5146(9) 0.6786(7) 0.9009(5) 0.0334(19) Uani 1 1 d . . . . .
C10 C 0.3715(8) 0.6976(6) 0.7470(5) 0.042(2) Uani 1 1 d . . . . .
H10A H 0.2829 0.6676 0.7658 0.050 Uiso 1 1 calc R U . . .
H10B H 0.4046 0.6362 0.7028 0.050 Uiso 1 1 calc R U . . .
C11 C 0.3201(8) 0.7964(7) 0.6991(5) 0.038(2) Uani 1 1 d . . . . .
C12 C 0.8154(8) 0.5757(6) 1.0459(5) 0.053(2) Uani 1 1 d . . . . .
H12A H 0.7690 0.5116 0.9949 0.080 Uiso 1 1 calc R U . . .
H12B H 0.8491 0.5495 1.1051 0.080 Uiso 1 1 calc R U . . .
H12C H 0.9061 0.6090 1.0325 0.080 Uiso 1 1 calc R U . . .
C13 C 1.1877(8) 0.9661(7) 1.2542(5) 0.038(2) Uani 1 1 d . . . . .
H13 H 1.1310 0.9996 1.2047 0.045 Uiso 1 1 calc R U . . .
C14 C 1.1960(8) 1.0162(7) 1.3477(6) 0.047(2) Uani 1 1 d . . . . .
H14 H 1.1434 1.0834 1.3611 0.056 Uiso 1 1 calc R U . . .
C15 C 1.2802(9) 0.9694(8) 1.4217(6) 0.051(3) Uani 1 1 d . . . . .
H15 H 1.2859 1.0050 1.4848 0.061 Uiso 1 1 calc R U . . .
C16 C 1.3558(9) 0.8701(8) 1.4025(6) 0.058(3) Uani 1 1 d . . . . .
H16 H 1.4125 0.8376 1.4526 0.070 Uiso 1 1 calc R U . . .
C17 C 1.3484(8) 0.8180(7) 1.3093(5) 0.051(2) Uani 1 1 d . . . . .
H17 H 1.4005 0.7503 1.2968 0.061 Uiso 1 1 calc R U . . .
C18 C 1.2644(8) 0.8651(7) 1.2340(5) 0.0337(19) Uani 1 1 d . . . . .
C19 C 1.2596(8) 0.8028(7) 1.1356(5) 0.038(2) Uani 1 1 d . . . . .
C20 C 1.1907(8) 0.8583(6) 1.0509(5) 0.0338(19) Uani 1 1 d . . . . .
H20 H 1.0952 0.8982 1.0607 0.041 Uiso 1 1 calc R U . . .
C21 C 1.0129(9) 0.7735(7) 0.8977(5) 0.0343(19) Uani 1 1 d . . . . .
C22 C 0.8689(8) 0.6799(6) 0.7421(5) 0.041(2) Uani 1 1 d . . . . .
H22A H 0.8987 0.7174 0.6958 0.049 Uiso 1 1 calc R U . . .
H22B H 0.7824 0.7204 0.7626 0.049 Uiso 1 1 calc R U . . .
C23 C 0.8161(8) 0.5571(7) 0.6974(5) 0.038(2) Uani 1 1 d . . . . .
C24 C 1.3141(8) 0.9462(6) 1.0451(5) 0.054(2) Uani 1 1 d . . . . .
H24A H 1.4094 0.9083 1.0376 0.081 Uiso 1 1 calc R U . . .
H24B H 1.3392 1.0045 1.1030 0.081 Uiso 1 1 calc R U . . .
H24C H 1.2716 0.9811 0.9912 0.081 Uiso 1 1 calc R U . . .
N1 N 0.6467(8) 0.7149(6) 0.9691(4) 0.0388(17) Uani 1 1 d D . . . .
N2 N 1.1454(7) 0.7697(6) 0.9652(4) 0.0381(17) Uani 1 1 d D . . . .
O1 O 0.8188(6) 0.8477(5) 1.1263(4) 0.0613(16) Uani 1 1 d . . . . .
O2 O 0.4156(5) 0.6064(5) 0.9003(3) 0.0495(15) Uani 1 1 d . . . . .
O3 O 0.5001(5) 0.7362(4) 0.8286(3) 0.0433(14) Uani 1 1 d . . . . .
O4 O 1.3163(6) 0.7093(5) 1.1215(4) 0.0626(17) Uani 1 1 d . . . . .
O5 O 0.9136(5) 0.8436(4) 0.8983(3) 0.0501(15) Uani 1 1 d . . . . .
O6 O 1.0022(5) 0.6827(4) 0.8222(3) 0.0427(14) Uani 1 1 d . . . . .
Cl1 Cl 0.1728(2) 0.7409(3) 0.59168(16) 0.0764(9) Uani 1 1 d . . . . .
Cl2 Cl 0.2391(3) 0.9020(2) 0.77126(17) 0.0746(8) Uani 1 1 d . . . . .
Cl3 Cl 0.4807(2) 0.8593(2) 0.67072(15) 0.0635(7) Uani 1 1 d . . . . .
Cl4 Cl 0.7483(3) 0.4900(2) 0.77658(16) 0.0717(7) Uani 1 1 d . . . . .
Cl5 Cl 0.6550(2) 0.5573(3) 0.59512(15) 0.0617(8) Uani 1 1 d . . . . .
Cl6 Cl 0.9693(2) 0.4803(2) 0.66156(16) 0.0760(8) Uani 1 1 d . . . . .
H2A H 1.210(7) 0.717(5) 0.957(5) 0.05(3) Uiso 1 1 d D . . . .
H1A H 0.704(7) 0.770(5) 0.964(4) 0.04(3) Uiso 1 1 d D . . . .

loop_
_atom_site_aniso_label
_atom_site_aniso_U_11
_atom_site_aniso_U_22
_atom_site_aniso_U_33
_atom_site_aniso_U_23
_atom_site_aniso_U_13
_atom_site_aniso_U_12
C1 0.053(5) 0.041(6) 0.038(5) 0.003(4) 0.006(4) -0.004(4)
C2 0.056(5) 0.059(7) 0.020(5) -0.005(4) 0.002(4) 0.000(5)
C3 0.054(6) 0.063(7) 0.037(6) 0.017(5) 0.016(5) 0.008(5)
C4 0.053(5) 0.052(6) 0.042(6) 0.017(5) 0.015(5) 0.002(5)
C5 0.033(4) 0.042(6) 0.037(5) 0.004(5) 0.006(4) -0.002(4)
C6 0.028(4) 0.037(5) 0.029(5) 0.006(4) 0.007(4) 0.002(4)
C7 0.030(4) 0.037(6) 0.039(5) 0.007(4) 0.003(4) 0.001(4)
C8 0.037(4) 0.041(5) 0.023(4) 0.008(4) 0.002(4) -0.005(4)
C9 0.036(5) 0.040(6) 0.025(5) 0.007(4) 0.010(4) 0.008(4)
C10 0.039(5) 0.047(6) 0.036(5) 0.012(4) 0.000(4) -0.002(4)
C11 0.034(4) 0.048(6) 0.029(5) 0.008(4) 0.001(4) -0.006(4)
C12 0.073(6) 0.046(6) 0.042(5) 0.009(4) 0.016(4) 0.017(5)
C13 0.043(5) 0.039(6) 0.034(5) 0.011(4) 0.011(4) 0.004(4)
C14 0.049(5) 0.048(6) 0.042(6) 0.000(5) 0.015(4) 0.002(4)
C15 0.054(6) 0.066(7) 0.028(5) -0.007(5) 0.015(4) 0.002(5)
C16 0.073(6) 0.064(7) 0.033(5) 0.012(5) 0.003(5) 0.016(5)
C17 0.061(5) 0.052(6) 0.037(5) 0.006(4) 0.010(4) 0.019(4)
C18 0.032(4) 0.041(5) 0.025(5) 0.006(4) 0.004(4) -0.003(4)
C19 0.041(5) 0.040(6) 0.030(5) 0.006(4) 0.006(4) 0.003(4)
C20 0.036(4) 0.035(5) 0.028(5) 0.001(4) 0.006(4) 0.004(4)
C21 0.035(5) 0.040(6) 0.027(5) 0.004(4) 0.009(4) -0.004(4)
C22 0.039(5) 0.042(6) 0.035(5) 0.007(4) -0.004(4) 0.000(4)
C23 0.036(4) 0.043(6) 0.032(5) 0.006(4) 0.007(4) -0.002(4)
C24 0.072(6) 0.044(6) 0.045(5) 0.004(4) 0.016(4) -0.009(5)
N1 0.039(4) 0.043(5) 0.030(4) 0.013(4) -0.003(3) -0.011(4)
N2 0.033(4) 0.042(5) 0.029(4) 0.000(4) -0.003(3) 0.008(4)
O1 0.091(4) 0.047(4) 0.040(4) 0.008(3) 0.008(3) -0.027(4)
O2 0.045(3) 0.059(4) 0.043(3) 0.017(3) 0.003(3) -0.018(3)
O3 0.037(3) 0.051(4) 0.035(3) 0.019(3) -0.011(2) -0.011(3)
O4 0.102(4) 0.044(4) 0.038(4) 0.007(3) 0.013(3) 0.027(4)
O5 0.046(3) 0.050(4) 0.045(4) 0.001(3) 0.002(3) 0.018(3)
O6 0.034(3) 0.043(4) 0.036(3) -0.006(3) -0.007(3) 0.003(3)
Cl1 0.0617(14) 0.109(3) 0.0450(15) 0.0274(17) -0.0191(12) -0.0246(16)
Cl2 0.0831(16) 0.0699(19) 0.0774(18) 0.0186(15) 0.0302(14) 0.0300(15)
Cl3 0.0574(13) 0.0817(19) 0.0553(15) 0.0275(13) 0.0111(11) -0.0181(12)
Cl4 0.0856(16) 0.0731(19) 0.0572(16) 0.0215(14) 0.0139(13) -0.0231(14)
Cl5 0.0505(13) 0.082(2) 0.0372(13) 0.0028(14) -0.0095(10) -0.0085(14)
Cl6 0.0611(14) 0.0771(19) 0.0756(18) -0.0163(14) 0.0170(12) 0.0176(13)

loop_
_atom_type_symbol
_atom_type_description
_atom_type_scat_dispersion_real
_atom_type_scat_dispersion_imag
_atom_type_scat_source
C C 0.0033 0.0016 'International Tables Vol C Tables 4.2.6.8 and 6.1.1.4'
H H 0.0000 0.0000 'International Tables Vol C Tables 4.2.6.8 and 6.1.1.4'
N N 0.0061 0.0033 'International Tables Vol C Tables 4.2.6.8 and 6.1.1.4'
O O 0.0106 0.0060 'International Tables Vol C Tables 4.2.6.8 and 6.1.1.4'
Cl Cl 0.1484 0.1585 'International Tables Vol C Tables 4.2.6.8 and 6.1.1.4'

loop_
_geom_angle_atom_site_label_1
_geom_angle_atom_site_label_2
_geom_angle_atom_site_label_3
_geom_angle
_geom_angle_site_symmetry_1
_geom_angle_site_symmetry_3
C2 C1 C6 120.0(8) . .
C2 C1 H1 120.0 . .
C6 C1 H1 120.0 . .
C3 C2 C1 120.9(8) . .
C3 C2 H2 119.6 . .
C1 C2 H2 119.6 . .
C2 C3 C4 119.5(8) . .
C2 C3 H3 120.2 . .
C4 C3 H3 120.2 . .
C3 C4 C5 120.6(8) . .
C3 C4 H4 119.7 . .
C5 C4 H4 119.7 . .
C4 C5 C6 120.2(8) . .
C4 C5 H5 119.9 . .
C6 C5 H5 119.9 . .
C5 C6 C1 118.8(7) . .
C5 C6 C7 123.1(7) . .
C1 C6 C7 118.1(7) . .
O1 C7 C6 121.3(7) . .
O1 C7 C8 118.4(7) . .
C6 C7 C8 120.1(7) . .
N1 C8 C7 108.9(6) . .
N1 C8 C12 111.6(6) . .
C7 C8 C12 109.0(6) . .
N1 C8 H8 109.1 . .
C7 C8 H8 109.1 . .
C12 C8 H8 109.1 . .
O2 C9 N1 127.0(7) . .
O2 C9 O3 122.6(7) . .
N1 C9 O3 110.4(7) . .
O3 C10 C11 109.1(6) . .
O3 C10 H10A 109.9 . .
C11 C10 H10A 109.9 . .
O3 C10 H10B 109.9 . .
C11 C10 H10B 109.9 . .
H10A C10 H10B 108.3 . .
C10 C11 Cl2 111.4(5) . .
C10 C11 Cl3 111.3(5) . .
Cl2 C11 Cl3 108.9(4) . .
C10 C11 Cl1 107.3(5) . .
Cl2 C11 Cl1 109.2(4) . .
Cl3 C11 Cl1 108.7(4) . .
C8 C12 H12A 109.5 . .
C8 C12 H12B 109.5 . .
H12A C12 H12B 109.5 . .
C8 C12 H12C 109.5 . .
H12A C12 H12C 109.5 . .
H12B C12 H12C 109.5 . .
C14 C13 C18 119.5(7) . .
C14 C13 H13 120.2 . .
C18 C13 H13 120.2 . .
C15 C14 C13 121.3(8) . .
C15 C14 H14 119.3 . .
C13 C14 H14 119.3 . .
C16 C15 C14 119.6(8) . .
C16 C15 H15 120.2 . .
C14 C15 H15 120.2 . .
C15 C16 C17 120.2(8) . .
C15 C16 H16 119.9 . .
C17 C16 H16 119.9 . .
C16 C17 C18 120.6(8) . .
C16 C17 H17 119.7 . .
C18 C17 H17 119.7 . .
C17 C18 C13 118.8(7) . .
C17 C18 C19 117.5(7) . .
C13 C18 C19 123.7(7) . .
O4 C19 C18 121.0(7) . .
O4 C19 C20 118.9(7) . .
C18 C19 C20 120.0(7) . .
N2 C20 C19 108.9(6) . .
N2 C20 C24 112.2(6) . .
C19 C20 C24 109.0(6) . .
N2 C20 H20 108.9 . .
C19 C20 H20 108.9 . .
C24 C20 H20 108.9 . .
O5 C21 N2 127.7(8) . .
O5 C21 O6 122.6(7) . .
N2 C21 O6 109.8(7) . .
O6 C22 C23 108.5(6) . .
O6 C22 H22A 110.0 . .
C23 C22 H22A 110.0 . .
O6 C22 H22B 110.0 . .
C23 C22 H22B 110.0 . .
H22A C22 H22B 108.4 . .
C22 C23 Cl6 111.5(5) . .
C22 C23 Cl4 110.9(5) . .
Cl6 C23 Cl4 109.5(4) . .
C22 C23 Cl5 107.1(5) . .
Cl6 C23 Cl5 109.0(4) . .
Cl4 C23 Cl5 108.7(4) . .
C20 C24 H24A 109.5 . .
C20 C24 H24B 109.5 . .
H24A C24 H24B 109.5 . .
C20 C24 H24C 109.5 . .
H24A C24 H24C 109.5 . .
H24B C24 H24C 109.5 . .
C9 N1 C8 121.5(7) . .
C9 N1 H1A 119(4) . .
C8 N1 H1A 119(4) . .
C21 N2 C20 121.5(7) . .
C21 N2 H2A 121(5) . .
C20 N2 H2A 118(5) . .
C9 O3 C10 115.8(6) . .
C21 O6 C22 115.6(6) . .

loop_
_geom_bond_atom_site_label_1
_geom_bond_atom_site_label_2
_geom_bond_distance
_geom_bond_site_symmetry_2
C1 C2 1.365(10) .
C1 C6 1.380(9) .
C1 H1 0.9300 .
C2 C3 1.360(11) .
C2 H2 0.9300 .
C3 C4 1.362(10) .
C3 H3 0.9300 .
C4 C5 1.367(9) .
C4 H4 0.9300 .
C5 C6 1.379(10) .
C5 H5 0.9300 .
C6 C7 1.484(9) .
C7 O1 1.221(8) .
C7 C8 1.498(9) .
C8 N1 1.452(8) .
C8 C12 1.522(8) .
C8 H8 0.9800 .
C9 O2 1.209(8) .
C9 N1 1.321(8) .
C9 O3 1.357(8) .
C10 O3 1.412(7) .
C10 C11 1.496(10) .
C10 H10A 0.9700 .
C10 H10B 0.9700 .
C11 Cl2 1.743(8) .
C11 Cl3 1.757(7) .
C11 Cl1 1.766(7) .
C12 H12A 0.9600 .
C12 H12B 0.9600 .
C12 H12C 0.9600 .
C13 C14 1.371(9) .
C13 C18 1.386(10) .
C13 H13 0.9300 .
C14 C15 1.366(10) .
C14 H14 0.9300 .
C15 C16 1.362(11) .
C15 H15 0.9300 .
C16 C17 1.374(10) .
C16 H16 0.9300 .
C17 C18 1.383(9) .
C17 H17 0.9300 .
C18 C19 1.481(9) .
C19 O4 1.214(8) .
C19 C20 1.516(9) .
C20 N2 1.438(8) .
C20 C24 1.521(8) .
C20 H20 0.9800 .
C21 O5 1.197(8) .
C21 N2 1.320(8) .
C21 O6 1.369(8) .
C22 O6 1.420(7) .
C22 C23 1.491(10) .
C22 H22A 0.9700 .
C22 H22B 0.9700 .
C23 Cl6 1.742(7) .
C23 Cl4 1.750(7) .
C23 Cl5 1.775(7) .
C24 H24A 0.9600 .
C24 H24B 0.9600 .
C24 H24C 0.9600 .
N1 H1A 0.85(4) .
N2 H2A 0.85(4) .

loop_
_geom_hbond_atom_site_label_D
_geom_hbond_atom_site_label_H
_geom_hbond_atom_site_label_A
_geom_hbond_distance_DH
_geom_hbond_distance_HA
_geom_hbond_distance_DA
_geom_hbond_angle_DHA
_geom_hbond_site_symmetry_A
N2 H2A O2 0.85(4) 2.43(5) 3.246(8) 161(6) 1_655
N1 H1A O5 0.85(4) 2.50(5) 3.260(8) 150(6) .

loop_
_geom_torsion_atom_site_label_1
_geom_torsion_atom_site_label_2
_geom_torsion_atom_site_label_3
_geom_torsion_atom_site_label_4
_geom_torsion
_geom_torsion_site_symmetry_1
_geom_torsion_site_symmetry_2
_geom_torsion_site_symmetry_3
_geom_torsion_site_symmetry_4
C6 C1 C2 C3 -1.2(12) . . . .
C1 C2 C3 C4 1.4(12) . . . .
C2 C3 C4 C5 -0.6(12) . . . .
C3 C4 C5 C6 -0.5(11) . . . .
C4 C5 C6 C1 0.7(10) . . . .
C4 C5 C6 C7 -178.8(6) . . . .
C2 C1 C6 C5 0.1(10) . . . .
C2 C1 C6 C7 179.6(6) . . . .
C5 C6 C7 O1 171.0(7) . . . .
C1 C6 C7 O1 -8.5(10) . . . .
C5 C6 C7 C8 -13.2(10) . . . .
C1 C6 C7 C8 167.3(6) . . . .
O1 C7 C8 N1 -24.3(9) . . . .
C6 C7 C8 N1 159.8(6) . . . .
O1 C7 C8 C12 97.6(8) . . . .
C6 C7 C8 C12 -78.3(7) . . . .
O3 C10 C11 Cl2 -66.0(7) . . . .
O3 C10 C11 Cl3 55.7(7) . . . .
O3 C10 C11 Cl1 174.5(4) . . . .
C18 C13 C14 C15 0.8(11) . . . .
C13 C14 C15 C16 -0.9(13) . . . .
C14 C15 C16 C17 0.5(13) . . . .
C15 C16 C17 C18 -0.1(13) . . . .
C16 C17 C18 C13 0.1(11) . . . .
C16 C17 C18 C19 -178.9(7) . . . .
C14 C13 C18 C17 -0.4(11) . . . .
C14 C13 C18 C19 178.5(7) . . . .
C17 C18 C19 O4 5.8(11) . . . .
C13 C18 C19 O4 -173.1(7) . . . .
C17 C18 C19 C20 -171.1(6) . . . .
C13 C18 C19 C20 10.0(10) . . . .
O4 C19 C20 N2 24.0(9) . . . .
C18 C19 C20 N2 -159.0(6) . . . .
O4 C19 C20 C24 -98.6(8) . . . .
C18 C19 C20 C24 78.3(8) . . . .
O6 C22 C23 Cl6 -58.5(7) . . . .
O6 C22 C23 Cl4 63.8(6) . . . .
O6 C22 C23 Cl5 -177.7(4) . . . .
O2 C9 N1 C8 2.3(12) . . . .
O3 C9 N1 C8 -179.1(6) . . . .
C7 C8 N1 C9 -140.9(7) . . . .
C12 C8 N1 C9 98.7(8) . . . .
O5 C21 N2 C20 -2.8(12) . . . .
O6 C21 N2 C20 177.0(6) . . . .
C19 C20 N2 C21 140.4(7) . . . .
C24 C20 N2 C21 -98.8(8) . . . .
O2 C9 O3 C10 -7.1(10) . . . .
N1 C9 O3 C10 174.1(6) . . . .
C11 C10 O3 C9 151.8(6) . . . .
O5 C21 O6 C22 3.1(10) . . . .
N2 C21 O6 C22 -176.8(6) . . . .
C23 C22 O6 C21 -146.2(6) . . . .
